data_7234524
loop_
_publ_author_name
'Shiv Kumar'
'Deepak Kumar'
'Yogesh Patil'
'Satish Patil'

_publ_section_title
;
 Fluoranthene derivatives as blue fluorescent materials for non-doped
 organic light-emitting diodes
;
_journal_name_full 'Journal of Materials Chemistry C'
_journal_page_first 193
_journal_page_last 200
_journal_paper_doi 10.1039/C5TC02926K
_journal_volume 4
_journal_year 2016
_chemical_formula_moiety 'C52 H50 O2, C4 H10 O, 1.5(H2O)'
_chemical_formula_sum 'C56 H63 O4.5'
_chemical_formula_weight 808.06
_space_group_IT_number 14
_space_group_name_Hall '-P 2ybc'
_space_group_name_H-M_alt 'P 1 21/c 1'
_symmetry_cell_setting monoclinic
_symmetry_Int_Tables_number 14
_symmetry_space_group_name_Hall '-P 2ybc'
_symmetry_space_group_name_H-M 'P 1 21/c 1'
_atom_sites_solution_hydrogens geom
_atom_sites_solution_primary direct
_atom_sites_solution_secondary difmap
_cell_angle_alpha 90.00
_cell_angle_beta 108.858(3)
_cell_angle_gamma 90.00
_cell_formula_units_Z 4
_cell_length_a 12.5215(16)
_cell_length_b 24.786(3)
_cell_length_c 15.897(2)
_cell_measurement_reflns_used 9460
_cell_measurement_temperature 298(2)
_cell_measurement_theta_max 30.25
_cell_measurement_theta_min 3.01
_cell_volume 4668.9(10)
_computing_cell_refinement 'Bruker saint'
_computing_data_collection 'Bruker d8quest'
_computing_data_reduction 'Bruker Saint'
_computing_molecular_graphics ORTEP-III
_computing_publication_material WinGx1.80.05
_computing_structure_refinement 'SHELXL-97 (Sheldrick, 2008)'
_computing_structure_solution Shelxs-97
_diffrn_ambient_temperature 298(2)
_diffrn_measured_fraction_theta_full 0.998
_diffrn_measured_fraction_theta_max 0.998
_diffrn_measurement_device_type 'Bruker D8 quest'
_diffrn_measurement_method '\f and \w scans'
_diffrn_radiation_monochromator graphite
_diffrn_radiation_source 'fine-focus sealed tube'
_diffrn_radiation_type MoK\a
_diffrn_radiation_wavelength 0.71073
_diffrn_reflns_av_R_equivalents 0.1411
_diffrn_reflns_av_sigmaI/netI 0.0954
_diffrn_reflns_limit_h_max 14
_diffrn_reflns_limit_h_min -14
_diffrn_reflns_limit_k_max 29
_diffrn_reflns_limit_k_min -29
_diffrn_reflns_limit_l_max 18
_diffrn_reflns_limit_l_min -18
_diffrn_reflns_number 94880
_diffrn_reflns_theta_full 25.00
_diffrn_reflns_theta_max 25.00
_diffrn_reflns_theta_min 3.00
_exptl_absorpt_coefficient_mu 0.071
_exptl_absorpt_correction_T_max 0.9936
_exptl_absorpt_correction_T_min 0.9859
_exptl_absorpt_correction_type empirical
_exptl_absorpt_process_details sadabs
_exptl_crystal_density_diffrn 1.150
_exptl_crystal_density_method 'not measured'
_exptl_crystal_description rectangular
_exptl_crystal_F_000 1740
_exptl_crystal_size_max 0.20
_exptl_crystal_size_mid 0.15
_exptl_crystal_size_min 0.09
_refine_diff_density_max 0.636
_refine_diff_density_min -0.464
_refine_diff_density_rms 0.080
_refine_ls_extinction_method none
_refine_ls_goodness_of_fit_ref 1.226
_refine_ls_hydrogen_treatment constr
_refine_ls_matrix_type fullcycle
_refine_ls_number_parameters 489
_refine_ls_number_reflns 8196
_refine_ls_number_restraints 3
_refine_ls_restrained_S_all 1.227
_refine_ls_R_factor_all 0.2470
_refine_ls_R_factor_gt 0.1392
_refine_ls_shift/su_max 0.012
_refine_ls_shift/su_mean 0.003
_refine_ls_structure_factor_coef Fsqd
_refine_ls_weighting_details 'calc w=1/[\s^2^(Fo^2^)+(0.2000P)^2^+0.0000P] where P=(Fo^2^+2Fc^2^)/3'
_refine_ls_weighting_scheme calc
_refine_ls_wR_factor_gt 0.3497
_refine_ls_wR_factor_ref 0.4037
_reflns_number_gt 4050
_reflns_number_total 8196
_reflns_threshold_expression >2\s(I)
_cod_data_source_file J-Mater-Chem-C-2016-4-193.cif
_cod_data_source_block tpfsym_0m
_cod_depositor_comments
;
The following automatic conversions were performed:

data item '_symmetry_cell_setting' value 'Monoclinic' was changed to
'monoclinic' in accordance with the built-in table derived from the
CIF Core dictionary named 'cif_core.dic' version 2.4.5 last updated
on 2014-11-21.

Automatic conversion script
Id: cif_fix_values 6909 2019-04-08 15:41:33Z antanas 
;
_cod_original_cell_volume 4669.0(10)
_cod_original_sg_symbol_H-M 'P 21/c'
_cod_original_formula_sum 'C56 H63 O4.50'
_cod_database_code 7234524

loop_
_symmetry_equiv_pos_as_xyz
'x, y, z'
'-x, y+1/2, -z+1/2'
'-x, -y, -z'
'x, -y-1/2, z-1/2'

loop_
_atom_site_label
_atom_site_type_symbol
_atom_site_fract_x
_atom_site_fract_y
_atom_site_fract_z
_atom_site_U_iso_or_equiv
_atom_site_adp_type
_atom_site_occupancy
_atom_site_symmetry_multiplicity
_atom_site_calc_flag
_atom_site_refinement_flags
_atom_site_disorder_assembly
_atom_site_disorder_group
C1 C 0.8715(4) 0.7560(2) 0.8641(4) 0.0637(15) Uani 1 1 d . . .
C2 C 0.7861(5) 0.7949(2) 0.8606(3) 0.0612(15) Uani 1 1 d . . .
C3 C 0.8135(5) 0.8387(2) 0.9152(4) 0.0714(16) Uani 1 1 d . . .
H3 H 0.7602 0.8652 0.9133 0.086 Uiso 1 1 calc R . .
C4 C 0.9247(7) 0.8427(3) 0.9747(4) 0.092(2) Uani 1 1 d . . .
H4 H 0.9417 0.8716 1.0141 0.110 Uiso 1 1 calc R . .
C5 C 1.0079(6) 0.8073(3) 0.9780(4) 0.0858(19) Uani 1 1 d . . .
H5 H 1.0805 0.8127 1.0172 0.103 Uiso 1 1 calc R . .
C6 C 0.9827(5) 0.7618(3) 0.9206(4) 0.0702(16) Uani 1 1 d . . .
C7 C 1.0576(6) 0.7211(3) 0.9168(5) 0.093(2) Uani 1 1 d . . .
H7 H 1.1326 0.7226 0.9530 0.112 Uiso 1 1 calc R . .
C8 C 1.0199(6) 0.6791(3) 0.8595(6) 0.106(2) Uani 1 1 d . . .
H8 H 1.0717 0.6530 0.8560 0.127 Uiso 1 1 calc R . .
C9 C 0.9087(5) 0.6732(2) 0.8062(5) 0.0831(19) Uani 1 1 d . . .
H9 H 0.8863 0.6433 0.7692 0.100 Uiso 1 1 calc R . .
C10 C 0.8332(4) 0.7115(2) 0.8089(4) 0.0603(14) Uani 1 1 d . . .
C11 C 0.7098(4) 0.7213(2) 0.7652(3) 0.0524(13) Uani 1 1 d . . .
C12 C 0.6819(4) 0.7726(2) 0.7934(3) 0.0546(14) Uani 1 1 d . . .
C13 C 0.5731(4) 0.7926(2) 0.7632(3) 0.0533(13) Uani 1 1 d . . .
C14 C 0.4885(4) 0.75964(19) 0.7071(3) 0.0484(12) Uani 1 1 d . . .
C15 C 0.5132(4) 0.70989(19) 0.6764(3) 0.0525(13) Uani 1 1 d . . .
C16 C 0.6255(4) 0.69009(19) 0.7066(4) 0.0562(13) Uani 1 1 d . . .
C17 C 0.6571(4) 0.6364(2) 0.6777(4) 0.0553(13) Uani 1 1 d . . .
C18 C 0.6759(5) 0.5932(2) 0.7339(4) 0.0716(16) Uani 1 1 d . . .
H18 H 0.6680 0.5974 0.7898 0.086 Uiso 1 1 calc R . .
C19 C 0.7059(5) 0.5442(2) 0.7100(5) 0.0849(19) Uani 1 1 d . . .
H19 H 0.7166 0.5152 0.7490 0.102 Uiso 1 1 calc R . .
C20 C 0.7202(5) 0.5374(3) 0.6306(5) 0.089(2) Uani 1 1 d . . .
H20 H 0.7423 0.5041 0.6147 0.107 Uiso 1 1 calc R . .
C21 C 0.7017(6) 0.5805(3) 0.5733(5) 0.098(2) Uani 1 1 d . . .
H21 H 0.7099 0.5763 0.5176 0.118 Uiso 1 1 calc R . .
C22 C 0.6712(5) 0.6294(2) 0.5978(4) 0.0739(17) Uani 1 1 d . . .
H22 H 0.6600 0.6583 0.5587 0.089 Uiso 1 1 calc R . .
C23 C 0.5499(4) 0.8477(2) 0.7889(4) 0.0560(14) Uani 1 1 d . . .
C24 C 0.4927(5) 0.8578(2) 0.8472(4) 0.0736(17) Uani 1 1 d . . .
H24 H 0.4630 0.8290 0.8700 0.088 Uiso 1 1 calc R . .
C25 C 0.4779(6) 0.9093(3) 0.8731(5) 0.097(2) Uani 1 1 d . . .
H25 H 0.4406 0.9149 0.9143 0.117 Uiso 1 1 calc R . .
C26 C 0.5180(6) 0.9524(3) 0.8383(6) 0.108(3) Uani 1 1 d . . .
H26 H 0.5062 0.9873 0.8549 0.130 Uiso 1 1 calc R . .
C27 C 0.5746(6) 0.9444(3) 0.7802(6) 0.103(2) Uani 1 1 d . . .
H27 H 0.6019 0.9735 0.7563 0.124 Uiso 1 1 calc R . .
C28 C 0.5913(5) 0.8921(3) 0.7565(5) 0.088(2) Uani 1 1 d . . .
H28 H 0.6317 0.8866 0.7174 0.105 Uiso 1 1 calc R . .
C29 C 0.4249(4) 0.6775(2) 0.6086(3) 0.0527(13) Uani 1 1 d . . .
C30 C 0.3699(4) 0.7001(2) 0.5264(3) 0.0544(13) Uani 1 1 d . . .
H30 H 0.3871 0.7353 0.5150 0.065 Uiso 1 1 calc R . .
C31 C 0.2901(5) 0.6717(2) 0.4613(4) 0.0637(15) Uani 1 1 d . . .
H31 H 0.2558 0.6875 0.4061 0.076 Uiso 1 1 calc R . .
C32 C 0.2610(4) 0.6204(2) 0.4772(4) 0.0569(14) Uani 1 1 d . . .
C33 C 0.3138(5) 0.5977(2) 0.5594(4) 0.0632(15) Uani 1 1 d . . .
H33 H 0.2942 0.5632 0.5721 0.076 Uiso 1 1 calc R . .
C34 C 0.3952(5) 0.6261(2) 0.6223(3) 0.0601(14) Uani 1 1 d . . .
H34 H 0.4318 0.6096 0.6766 0.072 Uiso 1 1 calc R . .
C35 C 0.3669(4) 0.7774(2) 0.6837(3) 0.0533(13) Uani 1 1 d . . .
C36 C 0.3265(5) 0.8245(2) 0.6374(4) 0.0737(16) Uani 1 1 d . . .
H36 H 0.3744 0.8462 0.6179 0.088 Uiso 1 1 calc R . .
C37 C 0.2151(7) 0.8393(3) 0.6203(4) 0.088(2) Uani 1 1 d . . .
H37 H 0.1887 0.8712 0.5899 0.105 Uiso 1 1 calc R . .
C38 C 0.1415(5) 0.8068(3) 0.6481(5) 0.0812(18) Uani 1 1 d . . .
C39 C 0.1809(5) 0.7619(3) 0.6942(4) 0.0781(17) Uani 1 1 d . . .
H39 H 0.1335 0.7410 0.7154 0.094 Uiso 1 1 calc R . .
C40 C 0.2911(5) 0.7466(2) 0.7103(4) 0.0663(15) Uani 1 1 d . . .
H40 H 0.3158 0.7144 0.7402 0.080 Uiso 1 1 calc R . .
C42 C 0.1262(6) 0.6097(3) 0.3312(4) 0.0894(19) Uani 1 1 d . . .
H42A H 0.1804 0.6193 0.3018 0.107 Uiso 1 1 calc R . .
H42B H 0.0842 0.6418 0.3358 0.107 Uiso 1 1 calc R . .
C43 C 0.0467(7) 0.5667(3) 0.2783(5) 0.119(3) Uani 1 1 d . . .
H43B H 0.0099 0.5802 0.2186 0.142 Uiso 1 1 calc R . .
H43A H 0.0906 0.5353 0.2735 0.142 Uiso 1 1 calc R . .
C44 C -0.0409(9) 0.5497(5) 0.3164(9) 0.182(5) Uani 1 1 d . . .
H44B H -0.0935 0.5792 0.3118 0.219 Uiso 1 1 calc R . .
H44A H -0.0059 0.5413 0.3788 0.219 Uiso 1 1 calc R . .
C45 C -0.1053(17) 0.5001(10) 0.2676(14) 0.288(10) Uani 1 1 d . . .
H45A H -0.1844 0.5099 0.2441 0.346 Uiso 1 1 calc R . .
H45B H -0.0799 0.4933 0.2170 0.346 Uiso 1 1 calc R . .
C46 C -0.0991(18) 0.4527(9) 0.3112(16) 0.287(10) Uani 1 1 d . . .
H46B H -0.0206 0.4417 0.3296 0.345 Uiso 1 1 calc R . .
H46A H -0.1162 0.4608 0.3652 0.345 Uiso 1 1 calc R . .
C47 C -0.162(2) 0.4076(10) 0.2742(19) 0.384(18) Uani 1 1 d . . .
H47A H -0.2246 0.4042 0.2966 0.577 Uiso 1 1 calc R . .
H47C H -0.1157 0.3760 0.2897 0.577 Uiso 1 1 calc R . .
H47B H -0.1903 0.4113 0.2107 0.577 Uiso 1 1 calc R . .
C49 C -0.0488(5) 0.7931(4) 0.6470(7) 0.150(4) Uani 1 1 d . . .
H49A H -0.0207 0.7840 0.7097 0.180 Uiso 1 1 calc R . .
H49B H -0.0583 0.7597 0.6135 0.180 Uiso 1 1 calc R . .
C50 C -0.1565(8) 0.8188(5) 0.6281(12) 0.254(9) Uani 1 1 d D . .
H50A H -0.1455 0.8576 0.6286 0.305 Uiso 1 1 calc R . .
H50B H -0.1868 0.8103 0.6754 0.305 Uiso 1 1 calc R . .
C51 C -0.2410(13) 0.8036(6) 0.5421(9) 0.239(7) Uani 1 1 d D . .
H51A H -0.2082 0.8085 0.4951 0.287 Uiso 1 1 calc R . .
H51B H -0.2590 0.7656 0.5438 0.287 Uiso 1 1 calc R . .
C52 C -0.3433(13) 0.8343(6) 0.5212(14) 0.271(10) Uani 1 1 d D . .
H52A H -0.3248 0.8712 0.5107 0.325 Uiso 1 1 calc R . .
H52B H -0.3661 0.8348 0.5740 0.325 Uiso 1 1 calc R . .
C53 C -0.4441(15) 0.8184(7) 0.4450(13) 0.279(9) Uani 1 1 d D . .
H53A H -0.4208 0.8186 0.3924 0.334 Uiso 1 1 calc R . .
H53B H -0.4604 0.7811 0.4551 0.334 Uiso 1 1 calc R . .
C54 C -0.5402(9) 0.8445(5) 0.4242(8) 0.166(4) Uani 1 1 d . . .
H54B H -0.5721 0.8407 0.4712 0.249 Uiso 1 1 calc R . .
H54A H -0.5914 0.8299 0.3702 0.249 Uiso 1 1 calc R . .
H54C H -0.5275 0.8820 0.4158 0.249 Uiso 1 1 calc R . .
O41 O 0.1830(3) 0.58875(14) 0.4171(3) 0.0771(11) Uani 1 1 d . . .
O48 O 0.0314(4) 0.8251(2) 0.6263(4) 0.1202(18) Uani 1 1 d . . .

loop_
_atom_site_aniso_label
_atom_site_aniso_U_11
_atom_site_aniso_U_22
_atom_site_aniso_U_33
_atom_site_aniso_U_23
_atom_site_aniso_U_13
_atom_site_aniso_U_12
C1 0.046(3) 0.087(4) 0.062(4) 0.012(3) 0.022(3) -0.011(3)
C2 0.060(4) 0.075(4) 0.053(3) 0.011(3) 0.025(3) -0.007(3)
C3 0.075(4) 0.076(4) 0.064(4) -0.016(3) 0.024(3) -0.022(3)
C4 0.096(6) 0.093(5) 0.079(5) -0.019(4) 0.019(4) -0.035(5)
C5 0.080(5) 0.103(5) 0.070(4) 0.015(4) 0.020(4) -0.016(4)
C6 0.064(4) 0.083(4) 0.062(4) 0.010(3) 0.019(3) -0.005(4)
C7 0.064(4) 0.107(6) 0.092(5) 0.018(4) 0.002(4) -0.013(4)
C8 0.064(5) 0.117(6) 0.131(7) 0.021(6) 0.026(5) 0.022(4)
C9 0.049(4) 0.081(4) 0.106(5) 0.000(4) 0.008(4) 0.014(3)
C10 0.049(3) 0.063(3) 0.064(4) 0.004(3) 0.011(3) -0.009(3)
C11 0.052(3) 0.049(3) 0.060(3) 0.009(3) 0.023(3) 0.000(3)
C12 0.058(4) 0.059(3) 0.055(3) 0.005(3) 0.028(3) -0.016(3)
C13 0.051(3) 0.052(3) 0.057(3) -0.001(3) 0.019(3) -0.005(3)
C14 0.058(3) 0.044(3) 0.051(3) 0.006(2) 0.029(3) 0.001(3)
C15 0.049(3) 0.045(3) 0.061(3) 0.006(2) 0.014(3) -0.003(2)
C16 0.057(3) 0.052(3) 0.065(3) 0.001(3) 0.027(3) -0.002(3)
C17 0.043(3) 0.050(3) 0.068(4) -0.005(3) 0.011(3) 0.004(2)
C18 0.082(4) 0.066(4) 0.065(4) 0.004(3) 0.021(3) 0.010(3)
C19 0.106(5) 0.052(4) 0.095(5) 0.011(3) 0.030(4) 0.013(3)
C20 0.090(5) 0.073(5) 0.105(6) -0.011(4) 0.033(4) 0.017(4)
C21 0.135(6) 0.086(5) 0.080(5) 0.000(4) 0.045(5) 0.029(5)
C22 0.104(5) 0.060(4) 0.070(4) 0.002(3) 0.043(4) 0.017(3)
C23 0.048(3) 0.054(3) 0.065(4) -0.005(3) 0.017(3) -0.010(3)
C24 0.076(4) 0.058(4) 0.100(5) -0.018(3) 0.047(4) -0.015(3)
C25 0.093(5) 0.081(5) 0.138(6) -0.048(5) 0.065(5) -0.011(4)
C26 0.095(5) 0.063(5) 0.164(8) -0.033(5) 0.039(5) 0.001(4)
C27 0.116(6) 0.046(4) 0.154(7) -0.006(4) 0.054(6) -0.013(4)
C28 0.091(5) 0.075(5) 0.108(5) 0.007(4) 0.048(4) -0.010(4)
C29 0.043(3) 0.056(3) 0.061(4) 0.001(3) 0.019(3) 0.013(3)
C30 0.054(3) 0.044(3) 0.061(4) 0.002(3) 0.012(3) 0.004(3)
C31 0.065(4) 0.061(4) 0.062(4) 0.012(3) 0.016(3) 0.018(3)
C32 0.056(3) 0.047(3) 0.061(4) -0.007(3) 0.010(3) 0.011(3)
C33 0.072(4) 0.051(3) 0.069(4) 0.008(3) 0.025(3) 0.002(3)
C34 0.076(4) 0.049(3) 0.047(3) 0.001(3) 0.008(3) -0.007(3)
C35 0.053(3) 0.050(3) 0.054(3) -0.008(3) 0.014(3) 0.008(3)
C36 0.074(4) 0.069(4) 0.080(4) 0.002(3) 0.028(3) 0.007(3)
C37 0.098(5) 0.074(4) 0.078(5) 0.010(3) 0.010(4) 0.032(4)
C38 0.059(4) 0.084(5) 0.089(5) -0.015(4) 0.008(4) 0.016(4)
C39 0.049(4) 0.092(5) 0.093(5) 0.001(4) 0.022(3) -0.004(3)
C40 0.060(4) 0.065(4) 0.074(4) 0.002(3) 0.023(3) 0.005(3)
C42 0.087(5) 0.091(5) 0.066(4) -0.002(4) -0.009(4) -0.003(4)
C43 0.099(6) 0.128(6) 0.091(5) -0.022(5) -0.022(5) 0.027(5)
C44 0.116(8) 0.206(11) 0.205(11) -0.098(9) 0.024(8) -0.070(8)
C45 0.27(2) 0.32(2) 0.234(18) -0.019(18) 0.023(15) -0.13(2)
C46 0.27(2) 0.22(2) 0.33(3) 0.037(18) 0.044(19) -0.070(17)
C47 0.46(4) 0.31(3) 0.54(4) -0.12(3) 0.38(4) -0.13(3)
C49 0.027(4) 0.175(9) 0.224(10) -0.074(8) 0.009(5) 0.001(5)
C50 0.077(7) 0.231(14) 0.39(2) -0.111(15) -0.012(10) 0.021(8)
C51 0.246(15) 0.231(14) 0.191(12) -0.046(11) 0.003(11) 0.147(13)
C52 0.152(12) 0.205(14) 0.38(3) -0.073(15) -0.018(13) 0.067(11)
C53 0.22(2) 0.245(18) 0.38(3) -0.080(18) 0.11(2) -0.001(16)
C54 0.122(8) 0.186(11) 0.165(10) -0.002(8) 0.011(7) 0.030(7)
O41 0.073(3) 0.066(2) 0.074(3) -0.011(2) -0.002(2) 0.002(2)
O48 0.066(3) 0.139(4) 0.140(4) -0.019(3) 0.012(3) 0.046(3)

loop_
_atom_type_symbol
_atom_type_description
_atom_type_scat_dispersion_real
_atom_type_scat_dispersion_imag
_atom_type_scat_source
C C 0.0033 0.0016 'International Tables Vol C Tables 4.2.6.8 and 6.1.1.4'
H H 0.0000 0.0000 'International Tables Vol C Tables 4.2.6.8 and 6.1.1.4'
O O 0.0106 0.0060 'International Tables Vol C Tables 4.2.6.8 and 6.1.1.4'

loop_
_geom_angle_atom_site_label_1
_geom_angle_atom_site_label_2
_geom_angle_atom_site_label_3
_geom_angle
_geom_angle_site_symmetry_1
_geom_angle_site_symmetry_3
C6 C1 C10 123.6(6) . .
C6 C1 C2 122.2(6) . .
C10 C1 C2 114.1(5) . .
C3 C2 C1 118.8(6) . .
C3 C2 C12 136.8(6) . .
C1 C2 C12 104.4(5) . .
C2 C3 C4 118.3(6) . .
C5 C4 C3 124.2(7) . .
C4 C5 C6 118.8(7) . .
C7 C6 C1 116.2(6) . .
C7 C6 C5 126.2(7) . .
C1 C6 C5 117.6(6) . .
C8 C7 C6 119.4(7) . .
C7 C8 C9 123.5(7) . .
C10 C9 C8 118.8(7) . .
C9 C10 C1 118.3(5) . .
C9 C10 C11 136.7(6) . .
C1 C10 C11 105.0(5) . .
C16 C11 C12 119.6(4) . .
C16 C11 C10 131.8(5) . .
C12 C11 C10 108.6(4) . .
C13 C12 C11 121.6(5) . .
C13 C12 C2 130.5(5) . .
C11 C12 C2 107.8(5) . .
C12 C13 C14 117.9(5) . .
C12 C13 C23 119.6(5) . .
C14 C13 C23 122.5(5) . .
C15 C14 C13 122.0(5) . .
C15 C14 C35 119.4(4) . .
C13 C14 C35 118.6(4) . .
C14 C15 C16 119.6(5) . .
C14 C15 C29 121.9(4) . .
C16 C15 C29 118.4(4) . .
C11 C16 C15 119.2(4) . .
C11 C16 C17 118.6(5) . .
C15 C16 C17 122.2(5) . .
C22 C17 C18 117.9(5) . .
C22 C17 C16 122.1(5) . .
C18 C17 C16 120.0(5) . .
C17 C18 C19 121.4(6) . .
C20 C19 C18 120.4(6) . .
C19 C20 C21 118.8(6) . .
C22 C21 C20 120.3(6) . .
C17 C22 C21 121.2(6) . .
C24 C23 C28 116.7(5) . .
C24 C23 C13 123.2(5) . .
C28 C23 C13 120.1(5) . .
C23 C24 C25 121.6(6) . .
C26 C25 C24 120.2(6) . .
C27 C26 C25 120.2(6) . .
C26 C27 C28 118.9(7) . .
C27 C28 C23 122.4(6) . .
C34 C29 C30 116.9(5) . .
C34 C29 C15 124.0(5) . .
C30 C29 C15 119.1(5) . .
C29 C30 C31 121.4(5) . .
C32 C31 C30 120.5(5) . .
C31 C32 C33 118.6(5) . .
C31 C32 O41 125.1(5) . .
C33 C32 O41 116.3(5) . .
C34 C33 C32 119.9(5) . .
C29 C34 C33 122.7(5) . .
C36 C35 C40 117.3(5) . .
C36 C35 C14 122.8(5) . .
C40 C35 C14 119.9(5) . .
C37 C36 C35 119.9(6) . .
C36 C37 C38 120.8(6) . .
C39 C38 O48 124.9(7) . .
C39 C38 C37 119.2(6) . .
O48 C38 C37 115.8(6) . .
C38 C39 C40 120.3(6) . .
C39 C40 C35 122.4(5) . .
O41 C42 C43 108.2(5) . .
C44 C43 C42 114.6(7) . .
C43 C44 C45 111.1(12) . .
C46 C45 C44 120.2(18) . .
C47 C46 C45 124(2) . .
O48 C49 C50 113.4(10) . .
C49 C50 C51 115.1(11) . .
C52 C51 C50 113.3(11) . .
C51 C52 C53 120.3(15) . .
C54 C53 C52 122.7(14) . .
C32 O41 C42 119.0(4) . .
C38 O48 C49 119.2(5) . .

loop_
_geom_bond_atom_site_label_1
_geom_bond_atom_site_label_2
_geom_bond_distance
_geom_bond_site_symmetry_2
C1 C6 1.400(8) .
C1 C10 1.394(7) .
C1 C2 1.427(7) .
C2 C3 1.362(8) .
C2 C12 1.500(7) .
C3 C4 1.412(9) .
C4 C5 1.349(9) .
C5 C6 1.421(9) .
C6 C7 1.392(9) .
C7 C8 1.365(10) .
C8 C9 1.384(9) .
C9 C10 1.351(7) .
C10 C11 1.495(7) .
C11 C16 1.394(7) .
C11 C12 1.429(7) .
C12 C13 1.382(7) .
C13 C14 1.405(7) .
C13 C23 1.481(7) .
C14 C15 1.396(7) .
C14 C35 1.513(7) .
C15 C16 1.419(7) .
C15 C29 1.503(7) .
C16 C17 1.502(7) .
C17 C22 1.349(7) .
C17 C18 1.366(7) .
C18 C19 1.363(8) .
C19 C20 1.342(9) .
C20 C21 1.374(9) .
C21 C22 1.364(8) .
C23 C24 1.367(7) .
C23 C28 1.384(8) .
C24 C25 1.371(8) .
C25 C26 1.373(10) .
C26 C27 1.349(10) .
C27 C28 1.384(9) .
C29 C34 1.365(7) .
C29 C30 1.383(7) .
C30 C31 1.377(7) .
C31 C32 1.370(7) .
C32 C33 1.379(7) .
C32 O41 1.370(5) .
C33 C34 1.369(7) .
C35 C36 1.385(7) .
C35 C40 1.387(7) .
C36 C37 1.382(9) .
C37 C38 1.399(9) .
C38 C39 1.335(9) .
C38 O48 1.384(6) .
C39 C40 1.373(8) .
C42 O41 1.419(7) .
C42 C43 1.514(9) .
C43 C44 1.474(13) .
C44 C45 1.537(19) .
C45 C46 1.35(2) .
C46 C47 1.39(2) .
C49 O48 1.400(10) .
C49 C50 1.433(11) .
C50 C51 1.482(5) .
C51 C52 1.434(16) .
C52 C53 1.493(4) .
C53 C54 1.311(17) .

loop_
_geom_torsion_atom_site_label_1
_geom_torsion_atom_site_label_2
_geom_torsion_atom_site_label_3
_geom_torsion_atom_site_label_4
_geom_torsion
_geom_torsion_site_symmetry_1
_geom_torsion_site_symmetry_2
_geom_torsion_site_symmetry_3
_geom_torsion_site_symmetry_4
C6 C1 C2 C3 -1.0(8) . . . .
C10 C1 C2 C3 176.8(5) . . . .
C6 C1 C2 C12 -179.4(5) . . . .
C10 C1 C2 C12 -1.5(6) . . . .
C1 C2 C3 C4 -1.8(8) . . . .
C12 C2 C3 C4 175.8(6) . . . .
C2 C3 C4 C5 3.6(10) . . . .
C3 C4 C5 C6 -2.2(10) . . . .
C10 C1 C6 C7 2.8(8) . . . .
C2 C1 C6 C7 -179.6(5) . . . .
C10 C1 C6 C5 -175.3(5) . . . .
C2 C1 C6 C5 2.3(8) . . . .
C4 C5 C6 C7 -178.6(6) . . . .
C4 C5 C6 C1 -0.7(8) . . . .
C1 C6 C7 C8 0.4(9) . . . .
C5 C6 C7 C8 178.3(6) . . . .
C6 C7 C8 C9 -2.6(11) . . . .
C7 C8 C9 C10 1.7(11) . . . .
C8 C9 C10 C1 1.4(9) . . . .
C8 C9 C10 C11 -179.7(6) . . . .
C6 C1 C10 C9 -3.7(8) . . . .
C2 C1 C10 C9 178.5(5) . . . .
C6 C1 C10 C11 177.1(5) . . . .
C2 C1 C10 C11 -0.7(6) . . . .
C9 C10 C11 C16 4.4(10) . . . .
C1 C10 C11 C16 -176.7(5) . . . .
C9 C10 C11 C12 -176.2(7) . . . .
C1 C10 C11 C12 2.8(5) . . . .
C16 C11 C12 C13 -0.7(7) . . . .
C10 C11 C12 C13 179.7(4) . . . .
C16 C11 C12 C2 175.8(4) . . . .
C10 C11 C12 C2 -3.7(5) . . . .
C3 C2 C12 C13 1.4(10) . . . .
C1 C2 C12 C13 179.3(5) . . . .
C3 C2 C12 C11 -174.7(6) . . . .
C1 C2 C12 C11 3.2(5) . . . .
C11 C12 C13 C14 3.2(7) . . . .
C2 C12 C13 C14 -172.4(4) . . . .
C11 C12 C13 C23 -175.3(4) . . . .
C2 C12 C13 C23 9.0(8) . . . .
C12 C13 C14 C15 -4.8(7) . . . .
C23 C13 C14 C15 173.7(5) . . . .
C12 C13 C14 C35 171.6(4) . . . .
C23 C13 C14 C35 -9.9(7) . . . .
C13 C14 C15 C16 3.9(7) . . . .
C35 C14 C15 C16 -172.5(4) . . . .
C13 C14 C15 C29 -173.2(4) . . . .
C35 C14 C15 C29 10.4(7) . . . .
C12 C11 C16 C15 -0.3(7) . . . .
C10 C11 C16 C15 179.1(5) . . . .
C12 C11 C16 C17 179.7(4) . . . .
C10 C11 C16 C17 -0.9(8) . . . .
C14 C15 C16 C11 -1.3(7) . . . .
C29 C15 C16 C11 175.9(4) . . . .
C14 C15 C16 C17 178.7(5) . . . .
C29 C15 C16 C17 -4.1(7) . . . .
C11 C16 C17 C22 -101.2(6) . . . .
C15 C16 C17 C22 78.8(7) . . . .
C11 C16 C17 C18 76.7(6) . . . .
C15 C16 C17 C18 -103.3(6) . . . .
C22 C17 C18 C19 -1.2(9) . . . .
C16 C17 C18 C19 -179.2(5) . . . .
C17 C18 C19 C20 1.4(10) . . . .
C18 C19 C20 C21 -1.4(11) . . . .
C19 C20 C21 C22 1.1(11) . . . .
C18 C17 C22 C21 1.0(9) . . . .
C16 C17 C22 C21 178.9(6) . . . .
C20 C21 C22 C17 -1.0(11) . . . .
C12 C13 C23 C24 -108.8(6) . . . .
C14 C13 C23 C24 72.7(7) . . . .
C12 C13 C23 C28 68.2(7) . . . .
C14 C13 C23 C28 -110.2(6) . . . .
C28 C23 C24 C25 -0.6(9) . . . .
C13 C23 C24 C25 176.5(6) . . . .
C23 C24 C25 C26 2.0(11) . . . .
C24 C25 C26 C27 -1.6(12) . . . .
C25 C26 C27 C28 0.0(12) . . . .
C26 C27 C28 C23 1.4(11) . . . .
C24 C23 C28 C27 -1.1(9) . . . .
C13 C23 C28 C27 -178.3(6) . . . .
C14 C15 C29 C34 -121.8(5) . . . .
C16 C15 C29 C34 61.1(7) . . . .
C14 C15 C29 C30 58.7(7) . . . .
C16 C15 C29 C30 -118.4(5) . . . .
C34 C29 C30 C31 -0.9(7) . . . .
C15 C29 C30 C31 178.6(4) . . . .
C29 C30 C31 C32 1.7(8) . . . .
C30 C31 C32 C33 -0.5(8) . . . .
C30 C31 C32 O41 -179.9(4) . . . .
C31 C32 C33 C34 -1.4(8) . . . .
O41 C32 C33 C34 178.1(4) . . . .
C30 C29 C34 C33 -1.0(8) . . . .
C15 C29 C34 C33 179.5(5) . . . .
C32 C33 C34 C29 2.2(8) . . . .
C15 C14 C35 C36 -120.9(5) . . . .
C13 C14 C35 C36 62.5(7) . . . .
C15 C14 C35 C40 60.2(6) . . . .
C13 C14 C35 C40 -116.3(5) . . . .
C40 C35 C36 C37 0.6(8) . . . .
C14 C35 C36 C37 -178.2(5) . . . .
C35 C36 C37 C38 -0.9(10) . . . .
C36 C37 C38 C39 2.2(10) . . . .
C36 C37 C38 O48 -179.1(5) . . . .
O48 C38 C39 C40 178.3(5) . . . .
C37 C38 C39 C40 -3.1(10) . . . .
C38 C39 C40 C35 2.9(9) . . . .
C36 C35 C40 C39 -1.6(8) . . . .
C14 C35 C40 C39 177.3(5) . . . .
O41 C42 C43 C44 60.8(10) . . . .
C42 C43 C44 C45 -170.8(11) . . . .
C43 C44 C45 C46 116(2) . . . .
C44 C45 C46 C47 174.2(19) . . . .
O48 C49 C50 C51 97.7(15) . . . .
C49 C50 C51 C52 -173.7(15) . . . .
C50 C51 C52 C53 -169.9(18) . . . .
C51 C52 C53 C54 178.7(18) . . . .
C31 C32 O41 C42 -0.2(6) . . . .
C33 C32 O41 C42 -179.6(4) . . . .
C43 C42 O41 C32 179.3(5) . . . .
C39 C38 O48 C49 -5.2(7) . . . .
C37 C38 O48 C49 176.1(5) . . . .
C50 C49 O48 C38 174.7(8) . . . .
